data_7710464
loop_
_publ_author_name
'Pinkas, Jiri'
'Gyepes, R\'obert'
'Pol\'a\<sek, Miroslav'
'Mach, Karel'
'Horacek, Michal'

_publ_section_title
;
 Reactions of permethyltitanocene tucked-in derivatives with carbon
 dioxide
;
_journal_name_full 'Dalton Transactions'
_journal_paper_doi 10.1039/D2DT01344D
_journal_year 2022
_chemical_formula_moiety 'C41 H62 O2 Ti2'
_chemical_formula_sum 'C41 H62 O2 Ti2'
_chemical_formula_weight 682.70
_space_group_crystal_system triclinic
_space_group_IT_number 2
_space_group_name_Hall '-P 1'
_space_group_name_H-M_alt 'P -1'
_atom_sites_solution_hydrogens geom
_atom_sites_solution_primary direct
_audit_creation_method SHELXL-2018/3
_audit_update_record
;
2022-04-22 deposited with the CCDC.	2022-06-09 downloaded from the CCDC.
;
_cell_angle_alpha 79.171(3)
_cell_angle_beta 82.108(3)
_cell_angle_gamma 71.927(3)
_cell_formula_units_Z 2
_cell_length_a 8.6607(6)
_cell_length_b 12.4810(10)
_cell_length_c 18.5972(15)
_cell_measurement_reflns_used 9881
_cell_measurement_temperature 120(2)
_cell_measurement_theta_max 27.5426
_cell_measurement_theta_min 2.5807
_cell_volume 1870.3(3)
_computing_structure_refinement 'SHELXL-2018/3 (Sheldrick, 2018)'
_diffrn_ambient_temperature 120(2)
_diffrn_measured_fraction_theta_full 0.999
_diffrn_measured_fraction_theta_max 0.992
_diffrn_measurement_device_type 'Bruker D8 VENTURE'
_diffrn_radiation_type MoK\a
_diffrn_radiation_wavelength 0.71073
_diffrn_reflns_av_unetI/netI 0.0237
_diffrn_reflns_Laue_measured_fraction_full 0.999
_diffrn_reflns_Laue_measured_fraction_max 0.992
_diffrn_reflns_limit_h_max 11
_diffrn_reflns_limit_h_min -11
_diffrn_reflns_limit_k_max 16
_diffrn_reflns_limit_k_min -15
_diffrn_reflns_limit_l_max 24
_diffrn_reflns_limit_l_min 0
_diffrn_reflns_number 8587
_diffrn_reflns_point_group_measured_fraction_full 0.999
_diffrn_reflns_point_group_measured_fraction_max 0.992
_diffrn_reflns_theta_full 25.242
_diffrn_reflns_theta_max 27.541
_diffrn_reflns_theta_min 2.207
_exptl_absorpt_coefficient_mu 0.459
_exptl_absorpt_correction_T_max 0.93
_exptl_absorpt_correction_T_min 0.61
_exptl_absorpt_correction_type multi-scan
_exptl_absorpt_process_details 'TWINABS - Bruker AXS scaling for twinned crystals - Version 2012/1'
_exptl_crystal_colour 'dark red'
_exptl_crystal_density_diffrn 1.212
_exptl_crystal_description prism
_exptl_crystal_F_000 736
_exptl_crystal_size_max 0.979
_exptl_crystal_size_mid 0.491
_exptl_crystal_size_min 0.172
_refine_diff_density_max 1.584
_refine_diff_density_min -0.440
_refine_diff_density_rms 0.074
_refine_ls_extinction_method none
_refine_ls_goodness_of_fit_ref 1.085
_refine_ls_hydrogen_treatment constr
_refine_ls_matrix_type full
_refine_ls_number_parameters 427
_refine_ls_number_reflns 8587
_refine_ls_number_restraints 0
_refine_ls_restrained_S_all 1.085
_refine_ls_R_factor_all 0.0581
_refine_ls_R_factor_gt 0.0502
_refine_ls_shift/su_max 0.001
_refine_ls_shift/su_mean 0.000
_refine_ls_structure_factor_coef Fsqd
_refine_ls_weighting_details 'w=1/[\s^2^(Fo^2^)+(0.0455P)^2^+2.4851P] where P=(Fo^2^+2Fc^2^)/3'
_refine_ls_weighting_scheme calc
_refine_ls_wR_factor_gt 0.1205
_refine_ls_wR_factor_ref 0.1274
_reflns_Friedel_coverage 0.000
_reflns_number_gt 7886
_reflns_number_total 8587
_reflns_threshold_expression 'I > 2\s(I)'
_cod_data_source_file d2dt01344d3.cif
_cod_data_source_block 12
_cod_depositor_comments
;
The following automatic conversions were performed:

data item '_exptl_absorpt_correction_type' value 'Multi-Scan' was
changed to 'multi-scan' in accordance with the
/home/data/users/saulius/crontab/automatic-downloads/rss-feeds/RSC/lib/dictionaries/cif_core.dic
dictionary named 'cif_core.dic' version 2.4.2 last updated on
2011-04-26.

Automatic conversion script
Id: cif_fix_values 7556 2019-12-06 15:28:31Z antanas 
;
_cod_database_code 7710464
_shelx_shelxl_version_number 2018/3
_shelx_space_group_comment
;
The symmetry employed for this shelxl refinement is uniquely defined
by the following loop, which should always be used as a source of
symmetry information in preference to the above space-group names.
They are only intended as comments.
;
_shelx_estimated_absorpt_t_min 0.662
_shelx_estimated_absorpt_t_max 0.925

loop_
_space_group_symop_operation_xyz
'x, y, z'
'-x, -y, -z'

loop_
_atom_site_label
_atom_site_type_symbol
_atom_site_fract_x
_atom_site_fract_y
_atom_site_fract_z
_atom_site_U_iso_or_equiv
_atom_site_adp_type
_atom_site_occupancy
_atom_site_site_symmetry_order
_atom_site_calc_flag
_atom_site_refinement_flags_posn
_atom_site_refinement_flags_adp
_atom_site_refinement_flags_occupancy
_atom_site_disorder_assembly
_atom_site_disorder_group
Ti1 Ti 0.20537(5) 0.29302(4) 0.35188(2) 0.01754(10) Uani 1 1 d . . . . .
C1 C -0.0460(3) 0.3878(2) 0.29645(16) 0.0276(6) Uani 1 1 d . . . . .
C2 C 0.0115(3) 0.2778(2) 0.27685(15) 0.0253(5) Uani 1 1 d . . . . .
C3 C 0.0039(3) 0.1979(2) 0.34191(15) 0.0222(5) Uani 1 1 d . . . . .
C4 C -0.0516(3) 0.2593(2) 0.40125(15) 0.0239(5) Uani 1 1 d . . . . .
C5 C -0.0798(3) 0.3772(2) 0.37320(16) 0.0260(5) Uani 1 1 d . . . . .
C6 C -0.0729(5) 0.4984(3) 0.2442(2) 0.0474(9) Uani 1 1 d . . . . .
H6A H -0.187457 0.543536 0.250070 0.071 Uiso 1 1 calc R U . . .
H6B H -0.045285 0.482513 0.193641 0.071 Uiso 1 1 calc R U . . .
H6C H -0.003383 0.541277 0.254919 0.071 Uiso 1 1 calc R U . . .
C7 C 0.0520(4) 0.2480(3) 0.20047(17) 0.0433(8) Uani 1 1 d . . . . .
H7A H -0.047984 0.250799 0.180145 0.065 Uiso 1 1 calc R U . . .
H7B H 0.128040 0.170908 0.202177 0.065 Uiso 1 1 calc R U . . .
H7C H 0.102513 0.302673 0.169296 0.065 Uiso 1 1 calc R U . . .
C8 C 0.0175(4) 0.0751(2) 0.3419(2) 0.0372(7) Uani 1 1 d . . . . .
H8A H 0.016427 0.035276 0.392631 0.056 Uiso 1 1 calc R U . . .
H8B H 0.119720 0.039293 0.314429 0.056 Uiso 1 1 calc R U . . .
H8C H -0.074683 0.070377 0.318719 0.056 Uiso 1 1 calc R U . . .
C9 C -0.1010(4) 0.2137(3) 0.47902(17) 0.0384(7) Uani 1 1 d . . . . .
H9A H -0.212509 0.208718 0.482113 0.058 Uiso 1 1 calc R U . . .
H9B H -0.095999 0.264998 0.512001 0.058 Uiso 1 1 calc R U . . .
H9C H -0.026595 0.137667 0.493510 0.058 Uiso 1 1 calc R U . . .
C10 C -0.1399(4) 0.4755(3) 0.4157(2) 0.0472(9) Uani 1 1 d . . . . .
H10A H -0.086192 0.534007 0.394141 0.071 Uiso 1 1 calc R U . . .
H10B H -0.114682 0.448585 0.466975 0.071 Uiso 1 1 calc R U . . .
H10C H -0.258102 0.508025 0.413801 0.071 Uiso 1 1 calc R U . . .
C11 C 0.4963(3) 0.2270(2) 0.35207(15) 0.0268(6) Uani 1 1 d . . . . .
C12 C 0.4401(3) 0.1320(2) 0.35154(15) 0.0277(6) Uani 1 1 d . . . . .
C13 C 0.3500(3) 0.1130(2) 0.42004(15) 0.0262(5) Uani 1 1 d . . . . .
C14 C 0.3418(3) 0.2001(2) 0.46053(14) 0.0245(5) Uani 1 1 d . . . . .
C15 C 0.4361(3) 0.2687(2) 0.41924(14) 0.0255(5) Uani 1 1 d . . . . .
C16 C 0.6044(4) 0.2706(3) 0.29099(17) 0.0368(7) Uani 1 1 d . . . . .
H16A H 0.538005 0.319354 0.251909 0.055 Uiso 1 1 calc R U . . .
H16B H 0.684554 0.206031 0.271241 0.055 Uiso 1 1 calc R U . . .
H16C H 0.661123 0.314887 0.309935 0.055 Uiso 1 1 calc R U . . .
C17 C 0.4888(4) 0.0561(3) 0.29331(19) 0.0422(8) Uani 1 1 d . . . . .
H17A H 0.597202 0.002478 0.300968 0.063 Uiso 1 1 calc R U . . .
H17B H 0.491247 0.102785 0.244757 0.063 Uiso 1 1 calc R U . . .
H17C H 0.409664 0.013456 0.296249 0.063 Uiso 1 1 calc R U . . .
C18 C 0.3043(4) 0.0058(2) 0.45199(19) 0.0374(7) Uani 1 1 d . . . . .
H18A H 0.308026 -0.037406 0.412560 0.056 Uiso 1 1 calc R U . . .
H18B H 0.193828 0.025816 0.476519 0.056 Uiso 1 1 calc R U . . .
H18C H 0.381267 -0.040913 0.487716 0.056 Uiso 1 1 calc R U . . .
C19 C 0.2718(4) 0.2064(3) 0.53890(15) 0.0336(6) Uani 1 1 d . . . . .
H19A H 0.360718 0.183998 0.571121 0.050 Uiso 1 1 calc R U . . .
H19B H 0.203941 0.154766 0.553387 0.050 Uiso 1 1 calc R U . . .
H19C H 0.205166 0.284713 0.543185 0.050 Uiso 1 1 calc R U . . .
C20 C 0.4695(4) 0.3644(3) 0.44685(17) 0.0343(6) Uani 1 1 d . . . . .
H20A H 0.558147 0.386863 0.415275 0.051 Uiso 1 1 calc R U . . .
H20B H 0.501133 0.338982 0.497289 0.051 Uiso 1 1 calc R U . . .
H20C H 0.371048 0.429796 0.445979 0.051 Uiso 1 1 calc R U . . .
Ti2 Ti 0.32267(5) 0.70234(4) 0.16190(2) 0.01990(11) Uani 1 1 d . . . . .
C21 C 0.3460(4) 0.5639(3) 0.08382(16) 0.0340(7) Uani 1 1 d . . . . .
C22 C 0.4980(4) 0.5819(3) 0.07924(15) 0.0300(6) Uani 1 1 d . . . . .
C23 C 0.4851(4) 0.6939(3) 0.04517(15) 0.0289(6) Uani 1 1 d . . . . .
C24 C 0.3227(4) 0.7486(3) 0.02924(15) 0.0345(7) Uani 1 1 d . . . . .
C25 C 0.2340(4) 0.6672(3) 0.05574(16) 0.0403(8) Uani 1 1 d . . . . .
C26 C 0.3139(5) 0.4510(3) 0.1121(2) 0.0474(9) Uani 1 1 d . . . . .
H26A H 0.407118 0.389297 0.096738 0.071 Uiso 1 1 calc R U . . .
H26B H 0.215698 0.449364 0.092201 0.071 Uiso 1 1 calc R U . . .
H26C H 0.297845 0.440718 0.165903 0.071 Uiso 1 1 calc R U . . .
C27 C 0.6535(4) 0.4926(3) 0.10275(18) 0.0410(7) Uani 1 1 d . . . . .
H27A H 0.638109 0.461778 0.154824 0.062 Uiso 1 1 calc R U . . .
H27B H 0.742634 0.527497 0.095331 0.062 Uiso 1 1 calc R U . . .
H27C H 0.680429 0.430898 0.073296 0.062 Uiso 1 1 calc R U . . .
C28 C 0.6257(4) 0.7433(3) 0.0199(2) 0.0458(8) Uani 1 1 d . . . . .
H28A H 0.714510 0.705377 0.051741 0.069 Uiso 1 1 calc R U . . .
H28B H 0.589263 0.825235 0.022412 0.069 Uiso 1 1 calc R U . . .
H28C H 0.664489 0.731471 -0.030866 0.069 Uiso 1 1 calc R U . . .
C29 C 0.2564(6) 0.8579(4) -0.0215(2) 0.0625(12) Uani 1 1 d . . . . .
H29A H 0.334828 0.902050 -0.030329 0.094 Uiso 1 1 calc R U . . .
H29B H 0.153117 0.902421 0.001016 0.094 Uiso 1 1 calc R U . . .
H29C H 0.237945 0.840396 -0.068265 0.094 Uiso 1 1 calc R U . . .
C30 C 0.0576(5) 0.6851(5) 0.0462(2) 0.0644(13) Uani 1 1 d . . . . .
H30A H 0.049589 0.654543 0.002450 0.097 Uiso 1 1 calc R U . . .
H30B H -0.000423 0.766815 0.040422 0.097 Uiso 1 1 calc R U . . .
H30C H 0.008580 0.645469 0.089554 0.097 Uiso 1 1 calc R U . . .
C31 C 0.3530(4) 0.7817(2) 0.26630(16) 0.0306(6) Uani 1 1 d . . . . .
C32 C 0.4331(4) 0.8311(3) 0.20403(18) 0.0335(6) Uani 1 1 d . . . . .
C33 C 0.3139(4) 0.8986(2) 0.15683(17) 0.0324(6) Uani 1 1 d . . . . .
C34 C 0.1601(3) 0.8860(2) 0.18792(15) 0.0252(5) Uani 1 1 d . . . . .
C35 C 0.1849(3) 0.8141(2) 0.25620(14) 0.0249(5) Uani 1 1 d . . . . .
C36 C 0.4381(5) 0.7149(3) 0.3327(2) 0.0452(8) Uani 1 1 d . . . . .
H36A H 0.358291 0.694211 0.371086 0.068 Uiso 1 1 calc R U . . .
H36B H 0.492545 0.761338 0.350953 0.068 Uiso 1 1 calc R U . . .
H36C H 0.519313 0.645436 0.319500 0.068 Uiso 1 1 calc R U . . .
C37 C 0.6117(4) 0.8254(3) 0.1949(3) 0.0522(10) Uani 1 1 d . . . . .
H37A H 0.631794 0.879944 0.152097 0.078 Uiso 1 1 calc R U . . .
H37B H 0.677877 0.748129 0.187759 0.078 Uiso 1 1 calc R U . . .
H37C H 0.640969 0.844321 0.239031 0.078 Uiso 1 1 calc R U . . .
C38 C 0.3395(5) 0.9911(3) 0.0955(2) 0.0552(10) Uani 1 1 d . . . . .
H38A H 0.355001 1.053209 0.116289 0.083 Uiso 1 1 calc R U . . .
H38B H 0.243780 1.020479 0.067029 0.083 Uiso 1 1 calc R U . . .
H38C H 0.436184 0.959646 0.063319 0.083 Uiso 1 1 calc R U . . .
C39 C -0.0024(4) 0.9478(3) 0.15891(18) 0.0414(8) Uani 1 1 d . . . . .
H39A H -0.073451 0.898066 0.170806 0.062 Uiso 1 1 calc R U . . .
H39B H 0.012031 0.968901 0.105483 0.062 Uiso 1 1 calc R U . . .
H39C H -0.052202 1.016843 0.181493 0.062 Uiso 1 1 calc R U . . .
C40 C 0.0501(4) 0.7849(3) 0.30843(17) 0.0363(7) Uani 1 1 d . . . . .
H40A H 0.007175 0.733978 0.288042 0.054 Uiso 1 1 calc R U . . .
H40B H -0.037437 0.854885 0.315507 0.054 Uiso 1 1 calc R U . . .
H40C H 0.092546 0.746633 0.355770 0.054 Uiso 1 1 calc R U . . .
C41 C 0.3144(4) 0.5150(3) 0.30151(16) 0.0330(6) Uani 1 1 d . . . . .
H41A H 0.429542 0.479113 0.312383 0.040 Uiso 1 1 calc R U . . .
H41B H 0.261411 0.567821 0.337263 0.040 Uiso 1 1 calc R U . . .
O1 O 0.2373(2) 0.43229(18) 0.30900(12) 0.0356(5) Uani 1 1 d . . . . .
O2 O 0.3084(3) 0.57580(17) 0.23099(11) 0.0338(5) Uani 1 1 d . . . . .

loop_
_atom_site_aniso_label
_atom_site_aniso_U_11
_atom_site_aniso_U_22
_atom_site_aniso_U_33
_atom_site_aniso_U_23
_atom_site_aniso_U_13
_atom_site_aniso_U_12
Ti1 0.0144(2) 0.0171(2) 0.0214(2) 0.00003(16) -0.00295(16) -0.00631(16)
C1 0.0204(13) 0.0239(13) 0.0398(15) 0.0072(11) -0.0139(11) -0.0106(10)
C2 0.0208(12) 0.0323(14) 0.0278(13) -0.0017(11) -0.0054(10) -0.0152(10)
C3 0.0164(11) 0.0198(12) 0.0320(13) -0.0006(10) -0.0041(10) -0.0087(9)
C4 0.0175(11) 0.0272(13) 0.0279(13) -0.0013(10) -0.0027(10) -0.0091(10)
C5 0.0150(12) 0.0230(12) 0.0410(15) -0.0074(11) -0.0026(10) -0.0056(9)
C6 0.048(2) 0.0336(17) 0.063(2) 0.0198(16) -0.0339(17) -0.0194(15)
C7 0.0462(19) 0.068(2) 0.0293(15) -0.0118(15) -0.0038(13) -0.0337(17)
C8 0.0379(17) 0.0219(14) 0.056(2) -0.0041(13) -0.0167(14) -0.0103(12)
C9 0.0306(16) 0.056(2) 0.0290(15) 0.0022(14) 0.0034(12) -0.0205(14)
C10 0.0254(15) 0.0404(18) 0.081(3) -0.0317(18) -0.0045(16) -0.0037(13)
C11 0.0163(12) 0.0343(15) 0.0272(13) -0.0017(11) -0.0036(10) -0.0048(10)
C12 0.0202(13) 0.0285(14) 0.0307(14) -0.0071(11) -0.0047(10) 0.0010(10)
C13 0.0192(12) 0.0239(13) 0.0309(14) -0.0002(10) -0.0064(10) -0.0002(10)
C14 0.0204(12) 0.0276(13) 0.0220(12) 0.0035(10) -0.0062(10) -0.0043(10)
C15 0.0174(12) 0.0344(14) 0.0244(13) -0.0011(11) -0.0057(10) -0.0074(11)
C16 0.0204(13) 0.055(2) 0.0326(15) -0.0017(14) 0.0016(11) -0.0126(13)
C17 0.0339(17) 0.0429(18) 0.0459(19) -0.0182(15) -0.0022(14) 0.0002(14)
C18 0.0312(15) 0.0246(14) 0.0508(19) 0.0069(13) -0.0123(14) -0.0037(12)
C19 0.0295(15) 0.0426(17) 0.0256(14) 0.0004(12) -0.0037(11) -0.0089(12)
C20 0.0316(15) 0.0454(17) 0.0319(15) -0.0032(13) -0.0103(12) -0.0183(13)
Ti2 0.0225(2) 0.0198(2) 0.0176(2) 0.00026(16) -0.00039(17) -0.00869(17)
C21 0.0474(18) 0.0390(16) 0.0232(13) -0.0102(12) 0.0041(12) -0.0233(14)
C22 0.0338(15) 0.0341(15) 0.0194(12) -0.0076(11) -0.0005(11) -0.0047(12)
C23 0.0279(14) 0.0378(15) 0.0217(13) -0.0053(11) 0.0027(10) -0.0125(12)
C24 0.0369(17) 0.0415(17) 0.0170(12) 0.0016(11) -0.0031(11) -0.0032(13)
C25 0.0255(15) 0.078(2) 0.0246(14) -0.0208(15) 0.0004(11) -0.0191(15)
C26 0.062(2) 0.053(2) 0.0421(18) -0.0182(16) 0.0065(16) -0.0366(19)
C27 0.0411(19) 0.0417(18) 0.0342(16) -0.0088(14) -0.0052(13) -0.0009(14)
C28 0.0417(19) 0.051(2) 0.050(2) -0.0163(16) 0.0154(15) -0.0240(16)
C29 0.073(3) 0.057(2) 0.0306(18) 0.0093(16) -0.0054(17) 0.011(2)
C30 0.0301(18) 0.123(4) 0.047(2) -0.027(2) -0.0062(16) -0.022(2)
C31 0.0341(15) 0.0248(13) 0.0340(15) -0.0083(11) -0.0112(12) -0.0042(11)
C32 0.0278(14) 0.0292(15) 0.0480(18) -0.0163(13) -0.0002(12) -0.0099(12)
C33 0.0388(16) 0.0224(13) 0.0358(15) -0.0050(11) 0.0092(12) -0.0136(12)
C34 0.0234(13) 0.0232(13) 0.0259(13) -0.0013(10) -0.0013(10) -0.0046(10)
C35 0.0295(13) 0.0217(12) 0.0232(12) -0.0033(10) 0.0010(10) -0.0083(10)
C36 0.054(2) 0.0399(18) 0.0454(19) -0.0078(15) -0.0243(16) -0.0099(15)
C37 0.0304(17) 0.052(2) 0.085(3) -0.035(2) 0.0050(17) -0.0165(15)
C38 0.070(3) 0.0305(17) 0.056(2) -0.0023(15) 0.0280(19) -0.0190(17)
C39 0.0335(17) 0.0437(18) 0.0372(17) -0.0022(14) -0.0084(13) 0.0029(13)
C40 0.0415(17) 0.0364(16) 0.0299(15) -0.0045(12) 0.0095(13) -0.0157(13)
C41 0.0393(16) 0.0310(15) 0.0313(15) 0.0003(12) -0.0060(12) -0.0157(13)
O1 0.0294(11) 0.0345(11) 0.0448(12) 0.0077(9) -0.0107(9) -0.0168(9)
O2 0.0491(13) 0.0292(11) 0.0240(10) -0.0005(8) -0.0016(9) -0.0154(9)

loop_
_atom_type_symbol
_atom_type_description
_atom_type_scat_dispersion_real
_atom_type_scat_dispersion_imag
_atom_type_scat_source
C C 0.0033 0.0016 'International Tables Vol C Tables 4.2.6.8 and 6.1.1.4'
H H 0.0000 0.0000 'International Tables Vol C Tables 4.2.6.8 and 6.1.1.4'
O O 0.0106 0.0060 'International Tables Vol C Tables 4.2.6.8 and 6.1.1.4'
Ti Ti 0.2776 0.4457 'International Tables Vol C Tables 4.2.6.8 and 6.1.1.4'

loop_
_geom_angle_atom_site_label_1
_geom_angle_atom_site_label_2
_geom_angle_atom_site_label_3
_geom_angle
_geom_angle_site_symmetry_1
_geom_angle_site_symmetry_3
_geom_angle_publ_flag
O1 Ti1 C5 92.03(9) . . ?
O1 Ti1 C12 115.90(10) . . ?
C5 Ti1 C12 151.83(10) . . ?
O1 Ti1 C2 101.64(9) . . ?
C5 Ti1 C2 57.17(10) . . ?
C12 Ti1 C2 110.11(10) . . ?
O1 Ti1 C11 84.87(9) . . ?
C5 Ti1 C11 167.74(10) . . ?
C12 Ti1 C11 34.55(10) . . ?
C2 Ti1 C11 135.08(10) . . ?
O1 Ti1 C14 116.43(9) . . ?
C5 Ti1 C14 114.61(10) . . ?
C12 Ti1 C14 57.56(9) . . ?
C2 Ti1 C14 141.70(9) . . ?
C11 Ti1 C14 57.13(9) . . ?
O1 Ti1 C1 78.47(9) . . ?
C5 Ti1 C1 34.26(10) . . ?
C12 Ti1 C1 143.67(10) . . ?
C2 Ti1 C1 34.12(9) . . ?
C11 Ti1 C1 154.24(10) . . ?
C14 Ti1 C1 148.52(10) . . ?
O1 Ti1 C15 85.40(9) . . ?
C5 Ti1 C15 133.79(10) . . ?
C12 Ti1 C15 57.22(10) . . ?
C2 Ti1 C15 167.33(10) . . ?
C11 Ti1 C15 34.21(9) . . ?
C14 Ti1 C15 34.22(9) . . ?
C1 Ti1 C15 158.31(10) . . ?
O1 Ti1 C13 139.74(9) . . ?
C5 Ti1 C13 122.69(9) . . ?
C12 Ti1 C13 34.46(9) . . ?
C2 Ti1 C13 113.78(9) . . ?
C11 Ti1 C13 56.75(9) . . ?
C14 Ti1 C13 34.16(9) . . ?
C1 Ti1 C13 141.70(9) . . ?
C15 Ti1 C13 56.45(9) . . ?
O1 Ti1 C4 126.51(9) . . ?
C5 Ti1 C4 34.48(9) . . ?
C12 Ti1 C4 117.49(10) . . ?
C2 Ti1 C4 56.74(9) . . ?
C11 Ti1 C4 146.72(9) . . ?
C14 Ti1 C4 94.64(9) . . ?
C1 Ti1 C4 56.61(9) . . ?
C15 Ti1 C4 126.89(9) . . ?
C13 Ti1 C4 90.07(9) . . ?
O1 Ti1 C3 133.87(9) . . ?
C5 Ti1 C3 56.77(9) . . ?
C12 Ti1 C3 97.94(9) . . ?
C2 Ti1 C3 34.26(8) . . ?
C11 Ti1 C3 132.38(10) . . ?
C14 Ti1 C3 107.85(9) . . ?
C1 Ti1 C3 56.42(9) . . ?
C15 Ti1 C3 140.65(9) . . ?
C13 Ti1 C3 85.49(9) . . ?
C4 Ti1 C3 33.68(9) . . ?
C5 C1 C2 108.4(2) . . ?
C5 C1 C6 125.5(3) . . ?
C2 C1 C6 126.0(3) . . ?
C5 C1 Ti1 71.88(15) . . ?
C2 C1 Ti1 72.78(15) . . ?
C6 C1 Ti1 122.96(19) . . ?
C1 C2 C3 107.8(2) . . ?
C1 C2 C7 127.1(3) . . ?
C3 C2 C7 124.7(3) . . ?
C1 C2 Ti1 73.09(14) . . ?
C3 C2 Ti1 74.48(14) . . ?
C7 C2 Ti1 124.59(19) . . ?
C4 C3 C2 107.8(2) . . ?
C4 C3 C8 127.1(3) . . ?
C2 C3 C8 123.8(3) . . ?
C4 C3 Ti1 72.39(14) . . ?
C2 C3 Ti1 71.27(14) . . ?
C8 C3 Ti1 132.06(19) . . ?
C3 C4 C5 108.0(2) . . ?
C3 C4 C9 127.1(3) . . ?
C5 C4 C9 124.1(3) . . ?
C3 C4 Ti1 73.93(14) . . ?
C5 C4 Ti1 71.09(14) . . ?
C9 C4 Ti1 128.32(19) . . ?
C1 C5 C4 107.8(2) . . ?
C1 C5 C10 124.7(3) . . ?
C4 C5 C10 127.4(3) . . ?
C1 C5 Ti1 73.86(15) . . ?
C4 C5 Ti1 74.43(15) . . ?
C10 C5 Ti1 118.99(19) . . ?
C1 C6 H6A 109.5 . . ?
C1 C6 H6B 109.5 . . ?
H6A C6 H6B 109.5 . . ?
C1 C6 H6C 109.5 . . ?
H6A C6 H6C 109.5 . . ?
H6B C6 H6C 109.5 . . ?
C2 C7 H7A 109.5 . . ?
C2 C7 H7B 109.5 . . ?
H7A C7 H7B 109.5 . . ?
C2 C7 H7C 109.5 . . ?
H7A C7 H7C 109.5 . . ?
H7B C7 H7C 109.5 . . ?
C3 C8 H8A 109.5 . . ?
C3 C8 H8B 109.5 . . ?
H8A C8 H8B 109.5 . . ?
C3 C8 H8C 109.5 . . ?
H8A C8 H8C 109.5 . . ?
H8B C8 H8C 109.5 . . ?
C4 C9 H9A 109.5 . . ?
C4 C9 H9B 109.5 . . ?
H9A C9 H9B 109.5 . . ?
C4 C9 H9C 109.5 . . ?
H9A C9 H9C 109.5 . . ?
H9B C9 H9C 109.5 . . ?
C5 C10 H10A 109.5 . . ?
C5 C10 H10B 109.5 . . ?
H10A C10 H10B 109.5 . . ?
C5 C10 H10C 109.5 . . ?
H10A C10 H10C 109.5 . . ?
H10B C10 H10C 109.5 . . ?
C15 C11 C12 108.1(2) . . ?
C15 C11 C16 127.8(3) . . ?
C12 C11 C16 124.0(3) . . ?
C15 C11 Ti1 73.53(15) . . ?
C12 C11 Ti1 71.89(15) . . ?
C16 C11 Ti1 121.42(19) . . ?
C11 C12 C13 107.5(2) . . ?
C11 C12 C17 125.3(3) . . ?
C13 C12 C17 126.6(3) . . ?
C11 C12 Ti1 73.55(15) . . ?
C13 C12 Ti1 74.42(15) . . ?
C17 C12 Ti1 124.4(2) . . ?
C14 C13 C12 108.3(2) . . ?
C14 C13 C18 124.3(3) . . ?
C12 C13 C18 126.0(3) . . ?
C14 C13 Ti1 72.15(14) . . ?
C12 C13 Ti1 71.12(15) . . ?
C18 C13 Ti1 133.07(19) . . ?
C13 C14 C15 107.7(2) . . ?
C13 C14 C19 126.0(3) . . ?
C15 C14 C19 125.5(3) . . ?
C13 C14 Ti1 73.69(15) . . ?
C15 C14 Ti1 73.47(15) . . ?
C19 C14 Ti1 126.81(18) . . ?
C11 C15 C14 108.2(2) . . ?
C11 C15 C20 128.0(3) . . ?
C14 C15 C20 123.7(2) . . ?
C11 C15 Ti1 72.26(15) . . ?
C14 C15 Ti1 72.31(15) . . ?
C20 C15 Ti1 123.73(19) . . ?
C11 C16 H16A 109.5 . . ?
C11 C16 H16B 109.5 . . ?
H16A C16 H16B 109.5 . . ?
C11 C16 H16C 109.5 . . ?
H16A C16 H16C 109.5 . . ?
H16B C16 H16C 109.5 . . ?
C12 C17 H17A 109.5 . . ?
C12 C17 H17B 109.5 . . ?
H17A C17 H17B 109.5 . . ?
C12 C17 H17C 109.5 . . ?
H17A C17 H17C 109.5 . . ?
H17B C17 H17C 109.5 . . ?
C13 C18 H18A 109.5 . . ?
C13 C18 H18B 109.5 . . ?
H18A C18 H18B 109.5 . . ?
C13 C18 H18C 109.5 . . ?
H18A C18 H18C 109.5 . . ?
H18B C18 H18C 109.5 . . ?
C14 C19 H19A 109.5 . . ?
C14 C19 H19B 109.5 . . ?
H19A C19 H19B 109.5 . . ?
C14 C19 H19C 109.5 . . ?
H19A C19 H19C 109.5 . . ?
H19B C19 H19C 109.5 . . ?
C15 C20 H20A 109.5 . . ?
C15 C20 H20B 109.5 . . ?
H20A C20 H20B 109.5 . . ?
C15 C20 H20C 109.5 . . ?
H20A C20 H20C 109.5 . . ?
H20B C20 H20C 109.5 . . ?
O2 Ti2 C25 102.78(11) . . ?
O2 Ti2 C34 117.72(9) . . ?
C25 Ti2 C34 108.47(11) . . ?
O2 Ti2 C22 91.13(10) . . ?
C25 Ti2 C22 56.78(10) . . ?
C34 Ti2 C22 150.78(10) . . ?
O2 Ti2 C32 114.73(11) . . ?
C25 Ti2 C32 142.32(12) . . ?
C34 Ti2 C32 57.29(10) . . ?
C22 Ti2 C32 116.71(10) . . ?
O2 Ti2 C35 86.10(9) . . ?
C25 Ti2 C35 132.58(11) . . ?
C34 Ti2 C35 34.29(9) . . ?
C22 Ti2 C35 170.63(10) . . ?
C32 Ti2 C35 57.00(10) . . ?
O2 Ti2 C21 78.67(10) . . ?
C25 Ti2 C21 34.31(12) . . ?
C34 Ti2 C21 142.25(11) . . ?
C22 Ti2 C21 33.72(10) . . ?
C32 Ti2 C21 150.12(11) . . ?
C35 Ti2 C21 152.87(10) . . ?
O2 Ti2 C33 139.72(10) . . ?
C25 Ti2 C33 113.41(13) . . ?
C34 Ti2 C33 34.43(9) . . ?
C22 Ti2 C33 123.00(10) . . ?
C32 Ti2 C33 33.99(11) . . ?
C35 Ti2 C33 56.63(9) . . ?
C21 Ti2 C33 141.59(10) . . ?
O2 Ti2 C31 84.80(10) . . ?
C25 Ti2 C31 165.14(11) . . ?
C34 Ti2 C31 56.76(9) . . ?
C22 Ti2 C31 136.71(10) . . ?
C32 Ti2 C31 33.98(11) . . ?
C35 Ti2 C31 34.13(10) . . ?
C21 Ti2 C31 159.82(11) . . ?
C33 Ti2 C31 56.09(10) . . ?
O2 Ti2 C23 124.84(10) . . ?
C25 Ti2 C23 56.72(10) . . ?
C34 Ti2 C23 117.39(10) . . ?
C22 Ti2 C23 33.76(10) . . ?
C32 Ti2 C23 96.53(10) . . ?
C35 Ti2 C23 147.43(10) . . ?
C21 Ti2 C23 56.05(10) . . ?
C33 Ti2 C23 90.80(10) . . ?
C31 Ti2 C23 128.87(10) . . ?
O2 Ti2 C24 134.87(10) . . ?
C25 Ti2 C24 34.75(11) . . ?
C34 Ti2 C24 96.51(10) . . ?
C22 Ti2 C24 56.43(10) . . ?
C32 Ti2 C24 108.22(12) . . ?
C35 Ti2 C24 130.60(10) . . ?
C21 Ti2 C24 56.78(11) . . ?
C33 Ti2 C24 84.97(11) . . ?
C31 Ti2 C24 140.26(11) . . ?
C23 Ti2 C24 33.72(10) . . ?
C22 C21 C25 108.0(3) . . ?
C22 C21 C26 124.3(3) . . ?
C25 C21 C26 127.6(3) . . ?
C22 C21 Ti2 72.77(17) . . ?
C25 C21 Ti2 71.59(17) . . ?
C26 C21 Ti2 122.8(2) . . ?
C21 C22 C23 108.7(3) . . ?
C21 C22 C27 125.5(3) . . ?
C23 C22 C27 125.8(3) . . ?
C21 C22 Ti2 73.51(17) . . ?
C23 C22 Ti2 74.10(16) . . ?
C27 C22 Ti2 121.58(19) . . ?
C22 C23 C24 108.8(3) . . ?
C22 C23 C28 125.8(3) . . ?
C24 C23 C28 125.0(3) . . ?
C22 C23 Ti2 72.14(16) . . ?
C24 C23 Ti2 73.35(16) . . ?
C28 C23 Ti2 127.0(2) . . ?
C23 C24 C25 106.6(3) . . ?
C23 C24 C29 128.3(3) . . ?
C25 C24 C29 123.4(3) . . ?
C23 C24 Ti2 72.93(16) . . ?
C25 C24 Ti2 70.60(16) . . ?
C29 C24 Ti2 132.7(2) . . ?
C21 C25 C24 107.8(3) . . ?
C21 C25 C30 126.1(4) . . ?
C24 C25 C30 125.7(4) . . ?
C21 C25 Ti2 74.10(17) . . ?
C24 C25 Ti2 74.66(17) . . ?
C30 C25 Ti2 123.0(2) . . ?
C21 C26 H26A 109.5 . . ?
C21 C26 H26B 109.5 . . ?
H26A C26 H26B 109.5 . . ?
C21 C26 H26C 109.5 . . ?
H26A C26 H26C 109.5 . . ?
H26B C26 H26C 109.5 . . ?
C22 C27 H27A 109.5 . . ?
C22 C27 H27B 109.5 . . ?
H27A C27 H27B 109.5 . . ?
C22 C27 H27C 109.5 . . ?
H27A C27 H27C 109.5 . . ?
H27B C27 H27C 109.5 . . ?
C23 C28 H28A 109.5 . . ?
C23 C28 H28B 109.5 . . ?
H28A C28 H28B 109.5 . . ?
C23 C28 H28C 109.5 . . ?
H28A C28 H28C 109.5 . . ?
H28B C28 H28C 109.5 . . ?
C24 C29 H29A 109.5 . . ?
C24 C29 H29B 109.5 . . ?
H29A C29 H29B 109.5 . . ?
C24 C29 H29C 109.5 . . ?
H29A C29 H29C 109.5 . . ?
H29B C29 H29C 109.5 . . ?
C25 C30 H30A 109.5 . . ?
C25 C30 H30B 109.5 . . ?
H30A C30 H30B 109.5 . . ?
C25 C30 H30C 109.5 . . ?
H30A C30 H30C 109.5 . . ?
H30B C30 H30C 109.5 . . ?
C32 C31 C35 108.5(3) . . ?
C32 C31 C36 122.9(3) . . ?
C35 C31 C36 128.4(3) . . ?
C32 C31 Ti2 72.20(17) . . ?
C35 C31 Ti2 72.24(16) . . ?
C36 C31 Ti2 125.3(2) . . ?
C33 C32 C31 107.7(3) . . ?
C33 C32 C37 126.2(3) . . ?
C31 C32 C37 125.6(3) . . ?
C33 C32 Ti2 73.60(17) . . ?
C31 C32 Ti2 73.81(16) . . ?
C37 C32 Ti2 124.7(2) . . ?
C32 C33 C34 108.5(3) . . ?
C32 C33 C38 124.4(3) . . ?
C34 C33 C38 125.3(3) . . ?
C32 C33 Ti2 72.41(16) . . ?
C34 C33 Ti2 71.82(16) . . ?
C38 C33 Ti2 133.9(2) . . ?
C35 C34 C33 107.4(2) . . ?
C35 C34 C39 125.3(3) . . ?
C33 C34 C39 126.9(3) . . ?
C35 C34 Ti2 73.34(15) . . ?
C33 C34 Ti2 73.75(16) . . ?
C39 C34 Ti2 124.0(2) . . ?
C34 C35 C31 107.9(2) . . ?
C34 C35 C40 124.0(3) . . ?
C31 C35 C40 128.1(3) . . ?
C34 C35 Ti2 72.38(15) . . ?
C31 C35 Ti2 73.63(16) . . ?
C40 C35 Ti2 121.97(19) . . ?
C31 C36 H36A 109.5 . . ?
C31 C36 H36B 109.5 . . ?
H36A C36 H36B 109.5 . . ?
C31 C36 H36C 109.5 . . ?
H36A C36 H36C 109.5 . . ?
H36B C36 H36C 109.5 . . ?
C32 C37 H37A 109.5 . . ?
C32 C37 H37B 109.5 . . ?
H37A C37 H37B 109.5 . . ?
C32 C37 H37C 109.5 . . ?
H37A C37 H37C 109.5 . . ?
H37B C37 H37C 109.5 . . ?
C33 C38 H38A 109.5 . . ?
C33 C38 H38B 109.5 . . ?
H38A C38 H38B 109.5 . . ?
C33 C38 H38C 109.5 . . ?
H38A C38 H38C 109.5 . . ?
H38B C38 H38C 109.5 . . ?
C34 C39 H39A 109.5 . . ?
C34 C39 H39B 109.5 . . ?
H39A C39 H39B 109.5 . . ?
C34 C39 H39C 109.5 . . ?
H39A C39 H39C 109.5 . . ?
H39B C39 H39C 109.5 . . ?
C35 C40 H40A 109.5 . . ?
C35 C40 H40B 109.5 . . ?
H40A C40 H40B 109.5 . . ?
C35 C40 H40C 109.5 . . ?
H40A C40 H40C 109.5 . . ?
H40B C40 H40C 109.5 . . ?
O1 C41 O2 110.9(2) . . ?
O1 C41 H41A 109.5 . . ?
O2 C41 H41A 109.5 . . ?
O1 C41 H41B 109.5 . . ?
O2 C41 H41B 109.5 . . ?
H41A C41 H41B 108.0 . . ?
C41 O1 Ti1 152.56(19) . . ?
C41 O2 Ti2 152.72(19) . . ?

loop_
_geom_bond_atom_site_label_1
_geom_bond_atom_site_label_2
_geom_bond_distance
_geom_bond_site_symmetry_2
_geom_bond_publ_flag
Ti1 O1 1.858(2) . ?
Ti1 C5 2.375(3) . ?
Ti1 C12 2.375(3) . ?
Ti1 C2 2.396(3) . ?
Ti1 C11 2.396(3) . ?
Ti1 C14 2.398(3) . ?
Ti1 C1 2.400(3) . ?
Ti1 C15 2.413(3) . ?
Ti1 C13 2.418(3) . ?
Ti1 C4 2.418(3) . ?
Ti1 C3 2.438(2) . ?
C1 C5 1.407(4) . ?
C1 C2 1.407(4) . ?
C1 C6 1.504(4) . ?
C2 C3 1.424(4) . ?
C2 C7 1.504(4) . ?
C3 C4 1.407(4) . ?
C3 C8 1.501(4) . ?
C4 C5 1.421(4) . ?
C4 C9 1.507(4) . ?
C5 C10 1.502(4) . ?
C6 H6A 0.9800 . ?
C6 H6B 0.9800 . ?
C6 H6C 0.9800 . ?
C7 H7A 0.9800 . ?
C7 H7B 0.9800 . ?
C7 H7C 0.9800 . ?
C8 H8A 0.9800 . ?
C8 H8B 0.9800 . ?
C8 H8C 0.9800 . ?
C9 H9A 0.9800 . ?
C9 H9B 0.9800 . ?
C9 H9C 0.9800 . ?
C10 H10A 0.9800 . ?
C10 H10B 0.9800 . ?
C10 H10C 0.9800 . ?
C11 C15 1.414(4) . ?
C11 C12 1.417(4) . ?
C11 C16 1.501(4) . ?
C12 C13 1.420(4) . ?
C12 C17 1.503(4) . ?
C13 C14 1.414(4) . ?
C13 C18 1.505(4) . ?
C14 C15 1.415(4) . ?
C14 C19 1.506(4) . ?
C15 C20 1.504(4) . ?
C16 H16A 0.9800 . ?
C16 H16B 0.9800 . ?
C16 H16C 0.9800 . ?
C17 H17A 0.9800 . ?
C17 H17B 0.9800 . ?
C17 H17C 0.9800 . ?
C18 H18A 0.9800 . ?
C18 H18B 0.9800 . ?
C18 H18C 0.9800 . ?
C19 H19A 0.9800 . ?
C19 H19B 0.9800 . ?
C19 H19C 0.9800 . ?
C20 H20A 0.9800 . ?
C20 H20B 0.9800 . ?
C20 H20C 0.9800 . ?
Ti2 O2 1.864(2) . ?
Ti2 C25 2.373(3) . ?
Ti2 C34 2.387(3) . ?
Ti2 C22 2.395(3) . ?
Ti2 C32 2.397(3) . ?
Ti2 C35 2.399(3) . ?
Ti2 C21 2.405(3) . ?
Ti2 C33 2.412(3) . ?
Ti2 C31 2.417(3) . ?
Ti2 C23 2.421(3) . ?
Ti2 C24 2.426(3) . ?
C21 C22 1.392(4) . ?
C21 C25 1.409(5) . ?
C21 C26 1.504(4) . ?
C22 C23 1.399(4) . ?
C22 C27 1.515(4) . ?
C23 C24 1.406(4) . ?
C23 C28 1.511(4) . ?
C24 C25 1.434(5) . ?
C24 C29 1.503(4) . ?
C25 C30 1.505(5) . ?
C26 H26A 0.9800 . ?
C26 H26B 0.9800 . ?
C26 H26C 0.9800 . ?
C27 H27A 0.9800 . ?
C27 H27B 0.9800 . ?
C27 H27C 0.9800 . ?
C28 H28A 0.9800 . ?
C28 H28B 0.9800 . ?
C28 H28C 0.9800 . ?
C29 H29A 0.9800 . ?
C29 H29B 0.9800 . ?
C29 H29C 0.9800 . ?
C30 H30A 0.9800 . ?
C30 H30B 0.9800 . ?
C30 H30C 0.9800 . ?
C31 C32 1.407(4) . ?
C31 C35 1.414(4) . ?
C31 C36 1.499(4) . ?
C32 C33 1.406(5) . ?
C32 C37 1.513(4) . ?
C33 C34 1.421(4) . ?
C33 C38 1.509(4) . ?
C34 C35 1.411(4) . ?
C34 C39 1.499(4) . ?
C35 C40 1.504(4) . ?
C36 H36A 0.9800 . ?
C36 H36B 0.9800 . ?
C36 H36C 0.9800 . ?
C37 H37A 0.9800 . ?
C37 H37B 0.9800 . ?
C37 H37C 0.9800 . ?
C38 H38A 0.9800 . ?
C38 H38B 0.9800 . ?
C38 H38C 0.9800 . ?
C39 H39A 0.9800 . ?
C39 H39B 0.9800 . ?
C39 H39C 0.9800 . ?
C40 H40A 0.9800 . ?
C40 H40B 0.9800 . ?
C40 H40C 0.9800 . ?
C41 O1 1.371(3) . ?
C41 O2 1.385(3) . ?
C41 H41A 0.9900 . ?
C41 H41B 0.9900 . ?

loop_
_geom_torsion_atom_site_label_1
_geom_torsion_atom_site_label_2
_geom_torsion_atom_site_label_3
_geom_torsion_atom_site_label_4
_geom_torsion
_geom_torsion_site_symmetry_1
_geom_torsion_site_symmetry_2
_geom_torsion_site_symmetry_3
_geom_torsion_site_symmetry_4
_geom_torsion_publ_flag
C5 C1 C2 C3 3.5(3) . . . . ?
C6 C1 C2 C3 -174.4(3) . . . . ?
Ti1 C1 C2 C3 66.97(17) . . . . ?
C5 C1 C2 C7 175.6(3) . . . . ?
C6 C1 C2 C7 -2.3(4) . . . . ?
Ti1 C1 C2 C7 -120.9(3) . . . . ?
C5 C1 C2 Ti1 -63.47(18) . . . . ?
C6 C1 C2 Ti1 118.6(3) . . . . ?
C1 C2 C3 C4 -2.4(3) . . . . ?
C7 C2 C3 C4 -174.8(3) . . . . ?
Ti1 C2 C3 C4 63.61(18) . . . . ?
C1 C2 C3 C8 165.3(2) . . . . ?
C7 C2 C3 C8 -7.0(4) . . . . ?
Ti1 C2 C3 C8 -128.6(3) . . . . ?
C1 C2 C3 Ti1 -66.05(17) . . . . ?
C7 C2 C3 Ti1 121.6(3) . . . . ?
C2 C3 C4 C5 0.5(3) . . . . ?
C8 C3 C4 C5 -166.8(3) . . . . ?
Ti1 C3 C4 C5 63.35(18) . . . . ?
C2 C3 C4 C9 170.9(3) . . . . ?
C8 C3 C4 C9 3.6(4) . . . . ?
Ti1 C3 C4 C9 -126.2(3) . . . . ?
C2 C3 C4 Ti1 -62.88(17) . . . . ?
C8 C3 C4 Ti1 129.9(3) . . . . ?
C2 C1 C5 C4 -3.2(3) . . . . ?
C6 C1 C5 C4 174.7(3) . . . . ?
Ti1 C1 C5 C4 -67.27(18) . . . . ?
C2 C1 C5 C10 178.5(2) . . . . ?
C6 C1 C5 C10 -3.6(4) . . . . ?
Ti1 C1 C5 C10 114.4(3) . . . . ?
C2 C1 C5 Ti1 64.06(18) . . . . ?
C6 C1 C5 Ti1 -118.0(3) . . . . ?
C3 C4 C5 C1 1.7(3) . . . . ?
C9 C4 C5 C1 -169.1(2) . . . . ?
Ti1 C4 C5 C1 66.89(18) . . . . ?
C3 C4 C5 C10 179.9(3) . . . . ?
C9 C4 C5 C10 9.2(4) . . . . ?
Ti1 C4 C5 C10 -114.9(3) . . . . ?
C3 C4 C5 Ti1 -65.21(18) . . . . ?
C9 C4 C5 Ti1 124.0(3) . . . . ?
C15 C11 C12 C13 -2.1(3) . . . . ?
C16 C11 C12 C13 176.6(2) . . . . ?
Ti1 C11 C12 C13 -67.26(18) . . . . ?
C15 C11 C12 C17 -174.1(3) . . . . ?
C16 C11 C12 C17 4.6(4) . . . . ?
Ti1 C11 C12 C17 120.8(3) . . . . ?
C15 C11 C12 Ti1 65.11(18) . . . . ?
C16 C11 C12 Ti1 -116.2(3) . . . . ?
C11 C12 C13 C14 3.7(3) . . . . ?
C17 C12 C13 C14 175.5(3) . . . . ?
Ti1 C12 C13 C14 -62.96(18) . . . . ?
C11 C12 C13 C18 -163.3(3) . . . . ?
C17 C12 C13 C18 8.5(4) . . . . ?
Ti1 C12 C13 C18 130.1(3) . . . . ?
C11 C12 C13 Ti1 66.67(18) . . . . ?
C17 C12 C13 Ti1 -121.5(3) . . . . ?
C12 C13 C14 C15 -3.8(3) . . . . ?
C18 C13 C14 C15 163.4(2) . . . . ?
Ti1 C13 C14 C15 -66.15(18) . . . . ?
C12 C13 C14 C19 -173.7(2) . . . . ?
C18 C13 C14 C19 -6.4(4) . . . . ?
Ti1 C13 C14 C19 124.0(3) . . . . ?
C12 C13 C14 Ti1 62.30(18) . . . . ?
C18 C13 C14 Ti1 -130.4(3) . . . . ?
C12 C11 C15 C14 -0.2(3) . . . . ?
C16 C11 C15 C14 -178.9(3) . . . . ?
Ti1 C11 C15 C14 63.82(18) . . . . ?
C12 C11 C15 C20 176.6(3) . . . . ?
C16 C11 C15 C20 -2.0(5) . . . . ?
Ti1 C11 C15 C20 -119.3(3) . . . . ?
C12 C11 C15 Ti1 -64.03(18) . . . . ?
C16 C11 C15 Ti1 117.3(3) . . . . ?
C13 C14 C15 C11 2.5(3) . . . . ?
C19 C14 C15 C11 172.4(2) . . . . ?
Ti1 C14 C15 C11 -63.79(18) . . . . ?
C13 C14 C15 C20 -174.5(2) . . . . ?
C19 C14 C15 C20 -4.6(4) . . . . ?
Ti1 C14 C15 C20 119.2(3) . . . . ?
C13 C14 C15 Ti1 66.30(18) . . . . ?
C19 C14 C15 Ti1 -123.8(3) . . . . ?
C25 C21 C22 C23 -3.0(3) . . . . ?
C26 C21 C22 C23 175.3(3) . . . . ?
Ti2 C21 C22 C23 -66.3(2) . . . . ?
C25 C21 C22 C27 -179.3(3) . . . . ?
C26 C21 C22 C27 -1.0(5) . . . . ?
Ti2 C21 C22 C27 117.4(3) . . . . ?
C25 C21 C22 Ti2 63.3(2) . . . . ?
C26 C21 C22 Ti2 -118.3(3) . . . . ?
C21 C22 C23 C24 1.3(3) . . . . ?
C27 C22 C23 C24 177.5(3) . . . . ?
Ti2 C22 C23 C24 -64.7(2) . . . . ?
C21 C22 C23 C28 -170.9(3) . . . . ?
C27 C22 C23 C28 5.4(5) . . . . ?
Ti2 C22 C23 C28 123.2(3) . . . . ?
C21 C22 C23 Ti2 65.9(2) . . . . ?
C27 C22 C23 Ti2 -117.8(3) . . . . ?
C22 C23 C24 C25 0.9(3) . . . . ?
C28 C23 C24 C25 173.2(3) . . . . ?
Ti2 C23 C24 C25 -62.96(19) . . . . ?
C22 C23 C24 C29 -164.7(3) . . . . ?
C28 C23 C24 C29 7.5(5) . . . . ?
Ti2 C23 C24 C29 131.4(4) . . . . ?
C22 C23 C24 Ti2 63.9(2) . . . . ?
C28 C23 C24 Ti2 -123.9(3) . . . . ?
C22 C21 C25 C24 3.5(3) . . . . ?
C26 C21 C25 C24 -174.7(3) . . . . ?
Ti2 C21 C25 C24 67.7(2) . . . . ?
C22 C21 C25 C30 176.3(3) . . . . ?
C26 C21 C25 C30 -1.9(5) . . . . ?
Ti2 C21 C25 C30 -119.6(3) . . . . ?
C22 C21 C25 Ti2 -64.1(2) . . . . ?
C26 C21 C25 Ti2 117.6(3) . . . . ?
C23 C24 C25 C21 -2.8(3) . . . . ?
C29 C24 C25 C21 163.8(3) . . . . ?
Ti2 C24 C25 C21 -67.3(2) . . . . ?
C23 C24 C25 C30 -175.6(3) . . . . ?
C29 C24 C25 C30 -9.1(5) . . . . ?
Ti2 C24 C25 C30 119.9(3) . . . . ?
C23 C24 C25 Ti2 64.5(2) . . . . ?
C29 C24 C25 Ti2 -128.9(3) . . . . ?
C35 C31 C32 C33 2.8(3) . . . . ?
C36 C31 C32 C33 -172.7(3) . . . . ?
Ti2 C31 C32 C33 66.4(2) . . . . ?
C35 C31 C32 C37 175.0(3) . . . . ?
C36 C31 C32 C37 -0.4(5) . . . . ?
Ti2 C31 C32 C37 -121.4(3) . . . . ?
C35 C31 C32 Ti2 -63.58(19) . . . . ?
C36 C31 C32 Ti2 120.9(3) . . . . ?
C31 C32 C33 C34 -3.3(3) . . . . ?
C37 C32 C33 C34 -175.5(3) . . . . ?
Ti2 C32 C33 C34 63.2(2) . . . . ?
C31 C32 C33 C38 161.9(3) . . . . ?
C37 C32 C33 C38 -10.3(5) . . . . ?
Ti2 C32 C33 C38 -131.6(3) . . . . ?
C31 C32 C33 Ti2 -66.5(2) . . . . ?
C37 C32 C33 Ti2 121.3(3) . . . . ?
C32 C33 C34 C35 2.6(3) . . . . ?
C38 C33 C34 C35 -162.4(3) . . . . ?
Ti2 C33 C34 C35 66.15(19) . . . . ?
C32 C33 C34 C39 175.8(3) . . . . ?
C38 C33 C34 C39 10.8(5) . . . . ?
Ti2 C33 C34 C39 -120.6(3) . . . . ?
C32 C33 C34 Ti2 -63.6(2) . . . . ?
C38 C33 C34 Ti2 131.4(3) . . . . ?
C33 C34 C35 C31 -0.8(3) . . . . ?
C39 C34 C35 C31 -174.2(3) . . . . ?
Ti2 C34 C35 C31 65.58(19) . . . . ?
C33 C34 C35 C40 176.5(3) . . . . ?
C39 C34 C35 C40 3.1(5) . . . . ?
Ti2 C34 C35 C40 -117.1(3) . . . . ?
C33 C34 C35 Ti2 -66.42(19) . . . . ?
C39 C34 C35 Ti2 120.2(3) . . . . ?
C32 C31 C35 C34 -1.2(3) . . . . ?
C36 C31 C35 C34 174.0(3) . . . . ?
Ti2 C31 C35 C34 -64.75(19) . . . . ?
C32 C31 C35 C40 -178.3(3) . . . . ?
C36 C31 C35 C40 -3.2(5) . . . . ?
Ti2 C31 C35 C40 118.1(3) . . . . ?
C32 C31 C35 Ti2 63.6(2) . . . . ?
C36 C31 C35 Ti2 -121.3(3) . . . . ?
O2 C41 O1 Ti1 152.9(4) . . . . ?
C5 Ti1 O1 C41 129.7(5) . . . . ?
C12 Ti1 O1 C41 -54.0(5) . . . . ?
C2 Ti1 O1 C41 -173.4(5) . . . . ?
C11 Ti1 O1 C41 -38.4(5) . . . . ?
C14 Ti1 O1 C41 10.9(5) . . . . ?
C1 Ti1 O1 C41 161.4(5) . . . . ?
C15 Ti1 O1 C41 -4.0(5) . . . . ?
C13 Ti1 O1 C41 -21.7(5) . . . . ?
C4 Ti1 O1 C41 129.6(4) . . . . ?
C3 Ti1 O1 C41 173.1(4) . . . . ?
O1 C41 O2 Ti2 161.3(3) . . . . ?
C25 Ti2 O2 C41 -172.3(4) . . . . ?
C34 Ti2 O2 C41 -53.2(5) . . . . ?
C22 Ti2 O2 C41 131.6(5) . . . . ?
C32 Ti2 O2 C41 11.3(5) . . . . ?
C35 Ti2 O2 C41 -39.4(5) . . . . ?
C21 Ti2 O2 C41 163.1(5) . . . . ?
C33 Ti2 O2 C41 -18.4(5) . . . . ?
C31 Ti2 O2 C41 -5.2(5) . . . . ?
C23 Ti2 O2 C41 129.6(4) . . . . ?
C24 Ti2 O2 C41 172.1(4) . . . . ?
